data_4309840
loop_
_publ_author_name
'Rosely A. Peralta'
'Ademir Neves'
'Adailton J. Bortoluzzi'
'Annelise Casellato'
'Ademir dos Anjos'
'Alessandra Greatti'
'Fernando R. Xavier'
'Bruno Szpoganicz'

_publ_section_title
;
First-Transition-Metal Complexes Containing the Ligands
6-Amino-6-methylperhydro-1,4-diazepine (AAZ) and a New Functionalized
Derivative: Can AAZ Act as a Mimetic Ligand for 1,4,7-Triazacyclononane?
;
_journal_name_full 'Inorganic Chemistry'
_journal_page_first 7690
_journal_page_last 7692
_journal_paper_doi 10.1021/ic050755c
_journal_volume 44
_journal_year 2005
_chemical_formula_sum 'C12 H30 Cl2 N6 Ni O8'
_chemical_formula_weight 516.03
_chemical_name_systematic
;
 ?
;
_space_group_IT_number 14
_symmetry_cell_setting monoclinic
_symmetry_space_group_name_Hall '-P 2yn'
_symmetry_space_group_name_H-M 'P 1 21/n 1'
_atom_sites_solution_hydrogens geom
_atom_sites_solution_primary direct
_atom_sites_solution_secondary difmap
_audit_creation_method SHELXL-97
_cell_angle_alpha 90.00
_cell_angle_beta 119.673(5)
_cell_angle_gamma 90.00
_cell_formula_units_Z 2
_cell_length_a 9.3031(7)
_cell_length_b 13.7491(11)
_cell_length_c 9.3830(14)
_cell_measurement_reflns_used 25
_cell_measurement_temperature 293(2)
_cell_measurement_theta_max 17.05
_cell_measurement_theta_min 6.73
_cell_volume 1042.8(2)
_computing_structure_refinement 'SHELXL-97 (Sheldrick, 1997)'
_diffrn_ambient_temperature 293(2)
_diffrn_measured_fraction_theta_full 1.000
_diffrn_measured_fraction_theta_max 1.000
_diffrn_measurement_method \w--2\q
_diffrn_radiation_monochromator graphite
_diffrn_radiation_source 'fine-focus sealed tube'
_diffrn_radiation_type MoK\a
_diffrn_radiation_wavelength 0.71069
_diffrn_reflns_av_R_equivalents 0.0147
_diffrn_reflns_av_sigmaI/netI 0.0268
_diffrn_reflns_limit_h_max 11
_diffrn_reflns_limit_h_min -9
_diffrn_reflns_limit_k_max 0
_diffrn_reflns_limit_k_min -16
_diffrn_reflns_limit_l_max 0
_diffrn_reflns_limit_l_min -11
_diffrn_reflns_number 1967
_diffrn_reflns_theta_full 25.07
_diffrn_reflns_theta_max 25.07
_diffrn_reflns_theta_min 2.52
_diffrn_standards_decay_% 1
_diffrn_standards_interval_count 200
_diffrn_standards_number 3
_exptl_absorpt_coefficient_mu 1.239
_exptl_absorpt_correction_T_max 0.9741
_exptl_absorpt_correction_T_min 0.8513
_exptl_absorpt_correction_type psi-scan
_exptl_crystal_colour 'pale blue'
_exptl_crystal_density_diffrn 1.643
_exptl_crystal_density_method 'not measured'
_exptl_crystal_description 'irregular block'
_exptl_crystal_F_000 540
_exptl_crystal_size_max 0.50
_exptl_crystal_size_mid 0.30
_exptl_crystal_size_min 0.13
_refine_diff_density_max 0.408
_refine_diff_density_min -0.295
_refine_diff_density_rms 0.059
_refine_ls_extinction_method none
_refine_ls_goodness_of_fit_ref 1.067
_refine_ls_hydrogen_treatment mixed
_refine_ls_matrix_type full
_refine_ls_number_parameters 149
_refine_ls_number_reflns 1851
_refine_ls_number_restraints 0
_refine_ls_restrained_S_all 1.067
_refine_ls_R_factor_all 0.0457
_refine_ls_R_factor_gt 0.0311
_refine_ls_shift/su_max 0.000
_refine_ls_shift/su_mean 0.000
_refine_ls_structure_factor_coef Fsqd
_refine_ls_weighting_details 'calc w=1/[\s^2^(Fo^2^)+(0.0331P)^2^+1.0724P] where P=(Fo^2^+2Fc^2^)/3'
_refine_ls_weighting_scheme calc
_refine_ls_wR_factor_gt 0.0761
_refine_ls_wR_factor_ref 0.0817
_reflns_number_gt 1553
_reflns_number_total 1851
_reflns_threshold_expression >2sigma(I)
_cod_data_source_file ic050755csi20050512_011941_2.cif
_cod_data_source_block complex1
_cod_original_cell_volume 1042.79(19)
_cod_original_sg_symbol_H-M 'P 21/n'
_cod_database_code 4309840

loop_
_symmetry_equiv_pos_as_xyz
'x, y, z'
'-x+1/2, y+1/2, -z+1/2'
'-x, -y, -z'
'x-1/2, -y-1/2, z-1/2'

loop_
_atom_site_label
_atom_site_type_symbol
_atom_site_fract_x
_atom_site_fract_y
_atom_site_fract_z
_atom_site_U_iso_or_equiv
_atom_site_adp_type
_atom_site_occupancy
_atom_site_symmetry_multiplicity
_atom_site_calc_flag
_atom_site_refinement_flags
_atom_site_disorder_assembly
_atom_site_disorder_group
Ni1 Ni 0.0000 0.0000 0.0000 0.02408(14) Uani 1 2 d S . .
C1 C 0.0581(3) 0.09188(19) 0.2864(3) 0.0295(6) Uani 1 1 d . . .
C2 C -0.0270(3) -0.0003(2) 0.2968(3) 0.0307(6) Uani 1 1 d . . .
H2A H 0.0545 -0.0435 0.3786 0.037 Uiso 1 1 calc R . .
H2B H -0.1069 0.0162 0.3308 0.037 Uiso 1 1 calc R . .
N3 N -0.1123(3) -0.05088(17) 0.1364(3) 0.0295(5) Uani 1 1 d . . .
C4 C -0.2893(3) -0.0251(2) 0.0398(4) 0.0397(7) Uani 1 1 d . . .
H4A H -0.3369 -0.0237 0.1113 0.048 Uiso 1 1 calc R . .
H4B H -0.3471 -0.0743 -0.0434 0.048 Uiso 1 1 calc R . .
C5 C -0.3126(3) 0.0740(2) -0.0424(4) 0.0424(7) Uani 1 1 d . . .
H5A H -0.3815 0.0669 -0.1602 0.051 Uiso 1 1 calc R . .
H5B H -0.3686 0.1176 -0.0044 0.051 Uiso 1 1 calc R . .
N6 N -0.1514(3) 0.11640(17) -0.0046(3) 0.0306(5) Uani 1 1 d . . .
C7 C -0.0634(4) 0.1629(2) 0.1588(3) 0.0345(6) Uani 1 1 d . . .
H7A H -0.1429 0.1843 0.1905 0.041 Uiso 1 1 calc R . .
H7B H -0.0040 0.2196 0.1538 0.041 Uiso 1 1 calc R . .
N8 N 0.1704(3) 0.0602(2) 0.2260(3) 0.0316(5) Uani 1 1 d . . .
C9 C 0.1486(4) 0.1414(2) 0.4532(3) 0.0432(7) Uani 1 1 d . . .
H9A H 0.2016 0.1993 0.4449 0.065 Uiso 1 1 calc R . .
H9B H 0.2304 0.0979 0.5313 0.065 Uiso 1 1 calc R . .
H9C H 0.0709 0.1581 0.4884 0.065 Uiso 1 1 calc R . .
Cl1 Cl 0.37636(9) -0.16415(5) 0.56655(9) 0.0403(2) Uani 1 1 d . . .
O1P O 0.5276(3) -0.2169(2) 0.6443(3) 0.0687(8) Uani 1 1 d . . .
O2P O 0.3268(4) -0.1475(3) 0.4002(3) 0.0929(10) Uani 1 1 d . . .
O3P O 0.3938(4) -0.0758(2) 0.6472(4) 0.1111(14) Uani 1 1 d . . .
O4P O 0.2526(5) -0.2188(3) 0.5738(6) 0.1241(15) Uani 1 1 d . . .
H3 H -0.102(4) -0.108(2) 0.155(4) 0.033(8) Uiso 1 1 d . . .
H6 H -0.161(3) 0.156(2) -0.072(3) 0.023(7) Uiso 1 1 d . . .
H8A H 0.236(5) 0.019(3) 0.296(5) 0.056(11) Uiso 1 1 d . . .
H8B H 0.223(4) 0.110(3) 0.222(4) 0.044(9) Uiso 1 1 d . . .

loop_
_atom_site_aniso_label
_atom_site_aniso_U_11
_atom_site_aniso_U_22
_atom_site_aniso_U_33
_atom_site_aniso_U_23
_atom_site_aniso_U_13
_atom_site_aniso_U_12
Ni1 0.0234(2) 0.0254(2) 0.0256(2) -0.00026(19) 0.01376(19) -0.00124(19)
C1 0.0337(14) 0.0298(13) 0.0283(13) -0.0018(11) 0.0179(12) -0.0032(11)
C2 0.0356(14) 0.0323(14) 0.0271(13) 0.0025(11) 0.0176(11) -0.0016(12)
N3 0.0358(13) 0.0223(12) 0.0339(12) -0.0009(10) 0.0200(10) -0.0044(10)
C4 0.0276(14) 0.0550(19) 0.0390(16) -0.0048(14) 0.0185(12) -0.0104(13)
C5 0.0271(14) 0.0529(19) 0.0480(18) -0.0002(15) 0.0193(13) 0.0055(13)
N6 0.0330(12) 0.0306(12) 0.0302(12) 0.0069(10) 0.0171(10) 0.0041(10)
C7 0.0446(16) 0.0279(13) 0.0372(15) 0.0006(12) 0.0250(13) 0.0009(12)
N8 0.0279(12) 0.0350(13) 0.0322(13) -0.0023(11) 0.0150(11) -0.0051(11)
C9 0.0553(19) 0.0412(17) 0.0349(16) -0.0065(13) 0.0237(14) -0.0120(14)
Cl1 0.0368(4) 0.0374(4) 0.0423(4) -0.0027(3) 0.0164(3) 0.0052(3)
O1P 0.0543(15) 0.0709(17) 0.0695(17) 0.0042(14) 0.0220(13) 0.0285(13)
O2P 0.107(2) 0.115(3) 0.0510(16) 0.0216(17) 0.0351(16) 0.039(2)
O3P 0.108(3) 0.074(2) 0.101(3) -0.0379(19) 0.012(2) 0.0338(19)
O4P 0.087(2) 0.137(3) 0.168(4) 0.022(3) 0.078(3) -0.020(2)

loop_
_atom_type_symbol
_atom_type_description
_atom_type_scat_dispersion_real
_atom_type_scat_dispersion_imag
_atom_type_scat_source
C C 0.0033 0.0016 'International Tables Vol C Tables 4.2.6.8 and 6.1.1.4'
H H 0.0000 0.0000 'International Tables Vol C Tables 4.2.6.8 and 6.1.1.4'
N N 0.0061 0.0033 'International Tables Vol C Tables 4.2.6.8 and 6.1.1.4'
O O 0.0106 0.0060 'International Tables Vol C Tables 4.2.6.8 and 6.1.1.4'
Cl Cl 0.1484 0.1585 'International Tables Vol C Tables 4.2.6.8 and 6.1.1.4'
Ni Ni 0.3393 1.1124 'International Tables Vol C Tables 4.2.6.8 and 6.1.1.4'

loop_
_geom_angle_atom_site_label_1
_geom_angle_atom_site_label_2
_geom_angle_atom_site_label_3
_geom_angle
_geom_angle_site_symmetry_1
_geom_angle_site_symmetry_3
_geom_angle_publ_flag
N8 Ni1 N8 180.00(12) . 3 ?
N8 Ni1 N6 83.36(9) . . ?
N8 Ni1 N6 96.64(9) 3 . ?
N8 Ni1 N6 96.64(9) . 3 ?
N8 Ni1 N6 83.36(9) 3 3 ?
N6 Ni1 N6 180.00(15) . 3 ?
N8 Ni1 N3 97.36(9) . 3 ?
N8 Ni1 N3 82.64(9) 3 3 ?
N6 Ni1 N3 105.00(9) . 3 ?
N6 Ni1 N3 75.00(9) 3 3 ?
N8 Ni1 N3 82.64(9) . . ?
N8 Ni1 N3 97.36(9) 3 . ?
N6 Ni1 N3 75.00(9) . . ?
N6 Ni1 N3 105.00(9) 3 . ?
N3 Ni1 N3 180.00(14) 3 . ?
N8 C1 C9 112.9(2) . . ?
N8 C1 C2 105.5(2) . . ?
C9 C1 C2 110.3(2) . . ?
N8 C1 C7 106.1(2) . . ?
C9 C1 C7 109.8(2) . . ?
C2 C1 C7 112.1(2) . . ?
N3 C2 C1 111.1(2) . . ?
C4 N3 C2 112.6(2) . . ?
C4 N3 Ni1 106.36(17) . . ?
C2 N3 Ni1 106.30(15) . . ?
N3 C4 C5 111.1(2) . . ?
N6 C5 C4 110.9(2) . . ?
C7 N6 C5 113.3(2) . . ?
C7 N6 Ni1 106.50(16) . . ?
C5 N6 Ni1 107.01(18) . . ?
N6 C7 C1 110.6(2) . . ?
C1 N8 Ni1 100.39(15) . . ?
O3P Cl1 O4P 108.5(3) . . ?
O3P Cl1 O2P 110.1(2) . . ?
O4P Cl1 O2P 108.3(3) . . ?
O3P Cl1 O1P 110.20(18) . . ?
O4P Cl1 O1P 109.2(2) . . ?
O2P Cl1 O1P 110.42(18) . . ?

loop_
_geom_bond_atom_site_label_1
_geom_bond_atom_site_label_2
_geom_bond_distance
_geom_bond_site_symmetry_2
_geom_bond_publ_flag
Ni1 N8 2.090(2) . ?
Ni1 N8 2.090(2) 3 ?
Ni1 N6 2.119(2) . ?
Ni1 N6 2.119(2) 3 ?
Ni1 N3 2.132(2) 3 ?
Ni1 N3 2.132(2) . ?
C1 N8 1.480(3) . ?
C1 C9 1.521(4) . ?
C1 C2 1.523(4) . ?
C1 C7 1.525(4) . ?
C2 N3 1.481(3) . ?
N3 C4 1.477(4) . ?
C4 C5 1.528(4) . ?
C5 N6 1.479(4) . ?
N6 C7 1.478(3) . ?
Cl1 O3P 1.398(3) . ?
Cl1 O4P 1.405(3) . ?
Cl1 O2P 1.410(3) . ?
Cl1 O1P 1.422(2) . ?

loop_
_geom_hbond_atom_site_label_D
_geom_hbond_atom_site_label_H
_geom_hbond_atom_site_label_A
_geom_hbond_distance_DH
_geom_hbond_distance_HA
_geom_hbond_distance_DA
_geom_hbond_angle_DHA
_geom_hbond_site_symmetry_A
N3 H3 O4P 0.80(3) 2.66(3) 3.349(5) 146(3) 4
N6 H6 O1P 0.81(3) 2.42(3) 3.130(4) 146(2) 2
N8 H8A O2P 0.85(4) 2.47(4) 3.253(4) 154(3) .
N8 H8B O1P 0.85(4) 2.50(4) 3.260(4) 150(3) 3_656
